data_4063174
_journal_name_full Organometallics
_journal_year 2004
_chemical_formula_sum 'C15 H26 B2 Ir N'
_chemical_formula_weight 434.19
_space_group_IT_number 14
_symmetry_cell_setting monoclinic
_symmetry_space_group_name_Hall '-P 2yn'
_symmetry_space_group_name_H-M 'P 1 21/n 1'
_cell_angle_alpha 90.00
_cell_angle_beta 114.1280(10)
_cell_angle_gamma 90.00
_cell_formula_units_Z 4
_cell_length_a 13.4635(8)
_cell_length_b 9.4005(6)
_cell_length_c 14.0187(9)
_cell_measurement_temperature 100(2)
_cell_volume 1619.25(18)
_diffrn_ambient_temperature 100(2)
_exptl_crystal_density_diffrn 1.781
_cod_depositor_comments
;
The following automatic conversions were performed:
'_symmetry_cell_setting' value 'Monoclinic' changed to 'monoclinic'
according to '/home/saulius/struct/CIF-dictionaries/cif_core.dic'
dictionary named 'cif_core.dic' version 2.4.1 from 2010-06-29.

Automatic conversion script
Id: cif_fix_enum 1527 2010-12-29 10:47:43Z saulius 
;
_cod_original_sg_symbol_H-M 'P 21/n'
_cod_database_code 4063174

loop_
_symmetry_equiv_pos_as_xyz
'x, y, z'
'-x+1/2, y+1/2, -z+1/2'
'-x, -y, -z'
'x-1/2, -y-1/2, z-1/2'

loop_
_atom_site_label
_atom_site_type_symbol
_atom_site_fract_x
_atom_site_fract_y
_atom_site_fract_z
_atom_site_U_iso_or_equiv
_atom_site_adp_type
_atom_site_occupancy
_atom_site_symmetry_multiplicity
_atom_site_calc_flag
_atom_site_refinement_flags
_atom_site_disorder_assembly
_atom_site_disorder_group
Ir1 Ir 0.834627(6) 0.800562(7) 0.572412(5) 0.01241(3) Uani 1 1 d . . .
H1 H 0.9251 0.7999 0.5347 0.030(8) Uiso 1 1 d R . .
H2 H 0.7861 0.8230 0.4570 0.046(9) Uiso 1 1 d R . .
N1 N 0.75634(13) 1.09558(18) 0.44564(13) 0.0151(3) Uani 1 1 d . . .
C1 C 0.73675(16) 0.6004(2) 0.56277(15) 0.0171(4) Uani 1 1 d . . .
B1 B 0.77644(18) 1.0142(2) 0.55165(17) 0.0161(4) Uani 1 1 d . . .
H4 H 0.8474 1.0952 0.6168 0.028(7) Uiso 1 1 d R . .
H3 H 0.7129 1.0303 0.5748 0.023(6) Uiso 1 1 d R . .
B2 B 0.91913(19) 0.9962(2) 0.64246(18) 0.0181(4) Uani 1 1 d . . .
H5 H 0.9809 1.0400 0.6193 0.026(7) Uiso 1 1 d R . .
H6 H 0.9428 0.9902 0.7264 0.031(7) Uiso 1 1 d R . .
C2 C 0.84990(17) 0.5673(2) 0.61153(16) 0.0162(4) Uani 1 1 d . . .
C3 C 0.89664(16) 0.6479(2) 0.70781(15) 0.0150(4) Uani 1 1 d . . .
C4 C 0.81048(16) 0.7308(2) 0.71577(16) 0.0148(4) Uani 1 1 d . . .
C5 C 0.71208(17) 0.7014(2) 0.62613(16) 0.0163(4) Uani 1 1 d . . .
C6 C 0.65645(19) 0.5305(2) 0.46609(17) 0.0257(5) Uani 1 1 d . . .
H6A H 0.6290 0.4441 0.4850 0.029(7) Uiso 1 1 d R . .
H6B H 0.6821 0.5119 0.4090 0.033(7) Uiso 1 1 d R . .
H6C H 0.5875 0.5890 0.4309 0.049(9) Uiso 1 1 d R . .
C7 C 0.9071(2) 0.4543(2) 0.57717(19) 0.0257(5) Uani 1 1 d . . .
H7A H 0.9027 0.3671 0.6011 0.031(7) Uiso 1 1 d R . .
H7B H 0.9847 0.4751 0.6004 0.033(7) Uiso 1 1 d R . .
H7C H 0.8783 0.4454 0.5143 0.031(8) Uiso 1 1 d R . .
C8 C 1.00994(17) 0.6356(3) 0.79012(17) 0.0227(4) Uani 1 1 d . . .
H8A H 1.0197 0.7093 0.8045 0.016(7) Uiso 1 1 d R . .
H8B H 1.0132 0.5763 0.8418 0.026(7) Uiso 1 1 d R . .
H8C H 1.0577 0.5922 0.7629 0.032(7) Uiso 1 1 d R . .
C9 C 0.8192(2) 0.8229(2) 0.80546(18) 0.0223(4) Uani 1 1 d . . .
H9A H 0.7869 0.7675 0.8400 0.045(9) Uiso 1 1 d R . .
H9B H 0.7829 0.8922 0.7874 0.035(8) Uiso 1 1 d R . .
H9C H 0.8971 0.8460 0.8527 0.036(8) Uiso 1 1 d R . .
C10 C 0.60171(18) 0.7559(3) 0.6089(2) 0.0250(5) Uani 1 1 d . . .
H10A H 0.5753 0.7015 0.6425 0.037(9) Uiso 1 1 d R . .
H10B H 0.5581 0.7604 0.5440 0.040(8) Uiso 1 1 d R . .
H10C H 0.6103 0.8404 0.6476 0.053(10) Uiso 1 1 d R . .
C21 C 0.82923(17) 1.0903(2) 0.40240(17) 0.0204(4) Uani 1 1 d . . .
H21 H 0.8951 1.0462 0.4432 0.023(6) Uiso 1 1 d R . .
C22 C 0.81023(19) 1.1557(3) 0.30869(18) 0.0255(5) Uani 1 1 d . . .
H22 H 0.8599 1.1455 0.2815 0.041(8) Uiso 1 1 d R . .
C23 C 0.7131(2) 1.2277(3) 0.25630(19) 0.0279(5) Uani 1 1 d . . .
H23 H 0.7002 1.2710 0.1901 0.027(7) Uiso 1 1 d R . .
C24 C 0.63907(19) 1.2344(2) 0.30129(18) 0.0236(5) Uani 1 1 d . . .
H24 H 0.5729 1.2879 0.2693 0.029(7) Uiso 1 1 d R . .
C25 C 0.66312(17) 1.1678(2) 0.39573(17) 0.0184(4) Uani 1 1 d . . .
H25 H 0.6185 1.1710 0.4367 0.024(7) Uiso 1 1 d R . .

loop_
_atom_site_aniso_label
_atom_site_aniso_U_11
_atom_site_aniso_U_22
_atom_site_aniso_U_33
_atom_site_aniso_U_23
_atom_site_aniso_U_13
_atom_site_aniso_U_12
Ir1 0.01490(4) 0.01050(4) 0.01320(4) 0.00006(3) 0.00713(3) -0.00002(3)
N1 0.0168(8) 0.0124(7) 0.0168(8) 0.0015(6) 0.0074(6) 0.0001(6)
C1 0.0203(9) 0.0132(9) 0.0171(9) 0.0014(8) 0.0069(8) -0.0041(8)
B1 0.0172(10) 0.0148(10) 0.0180(10) 0.0014(8) 0.0087(9) 0.0012(8)
B2 0.0204(11) 0.0133(10) 0.0189(11) -0.0021(9) 0.0063(9) -0.0028(9)
C2 0.0210(10) 0.0099(9) 0.0197(10) -0.0010(7) 0.0103(8) -0.0015(7)
C3 0.0169(9) 0.0127(8) 0.0159(9) 0.0024(7) 0.0072(8) 0.0001(7)
C4 0.0188(9) 0.0120(9) 0.0162(9) 0.0010(7) 0.0097(8) -0.0013(7)
C5 0.0166(9) 0.0148(9) 0.0186(10) 0.0034(7) 0.0083(8) -0.0013(7)
C6 0.0297(12) 0.0212(11) 0.0190(10) -0.0011(8) 0.0027(9) -0.0093(9)
C7 0.0362(13) 0.0158(10) 0.0281(12) -0.0014(9) 0.0163(10) 0.0047(9)
C8 0.0210(11) 0.0237(12) 0.0210(10) 0.0039(9) 0.0060(9) 0.0003(8)
C9 0.0306(12) 0.0197(10) 0.0216(11) -0.0022(8) 0.0158(9) -0.0019(9)
C10 0.0177(10) 0.0266(12) 0.0331(13) 0.0084(10) 0.0128(10) 0.0019(9)
C21 0.0208(10) 0.0208(10) 0.0223(10) 0.0034(8) 0.0117(8) 0.0017(8)
C22 0.0289(12) 0.0278(11) 0.0254(12) 0.0041(9) 0.0167(10) 0.0006(9)
C23 0.0381(14) 0.0231(11) 0.0208(11) 0.0063(9) 0.0103(10) 0.0002(10)
C24 0.0257(11) 0.0187(10) 0.0225(11) 0.0042(8) 0.0057(9) 0.0053(8)
C25 0.0176(10) 0.0149(9) 0.0212(10) 0.0000(8) 0.0063(8) 0.0006(7)

loop_
_geom_bond_atom_site_label_1
_geom_bond_atom_site_label_2
_geom_bond_distance
_geom_bond_site_symmetry_2
_geom_bond_publ_flag
Ir1 B1 2.132(2) . ?
Ir1 B2 2.175(2) . ?
Ir1 C2 2.2489(19) . ?
Ir1 C3 2.2501(19) . ?
Ir1 C4 2.2601(19) . ?
Ir1 C1 2.269(2) . ?
Ir1 C5 2.275(2) . ?
N1 C25 1.345(3) . ?
N1 C21 1.349(3) . ?
N1 B1 1.593(3) . ?
C1 C2 1.426(3) . ?
C1 C5 1.429(3) . ?
C1 C6 1.497(3) . ?
B1 B2 1.828(3) . ?
C2 C3 1.448(3) . ?
C2 C7 1.502(3) . ?
C3 C4 1.439(3) . ?
C3 C8 1.494(3) . ?
C4 C5 1.432(3) . ?
C4 C9 1.491(3) . ?
C5 C10 1.495(3) . ?
C21 C22 1.376(3) . ?
C22 C23 1.387(3) . ?
C23 C24 1.381(3) . ?
C24 C25 1.378(3) . ?
